data_1552261
loop_
_publ_author_name
'Singh, Mulveer'
'Anthal, Sumati'
'Sankpal, Sandeep S.'
'Deshmukh, Madhukar B.'
'Kant, Rajni'

_publ_section_title
;
 1-(Cycloheptylidene)thiosemicarbazide
;
_journal_issue 8
_journal_name_full IUCrData
_journal_page_first x191153
_journal_paper_doi 10.1107/S2414314619011532
_journal_volume 4
_journal_year 2019
_chemical_formula_iupac 'C8 H15 N3 S'
_chemical_formula_moiety 'C8 H15 N3 S'
_chemical_formula_sum 'C8 H15 N3 S'
_chemical_formula_weight 185.29
_chemical_name_systematic
;
1-(Cycloheptylidene)thiosemicarbazide
;
_space_group_crystal_system monoclinic
_space_group_IT_number 14
_space_group_name_Hall '-P 2yn'
_space_group_name_H-M_alt 'P 1 21/n 1'
_symmetry_space_group_name_Hall '-P 2yn'
_symmetry_space_group_name_H-M 'P 1 21/n 1'
_atom_sites_solution_hydrogens geom
_audit_creation_method SHELXL-2016/6
_cell_angle_alpha 90
_cell_angle_beta 92.273(2)
_cell_angle_gamma 90
_cell_formula_units_Z 8
_cell_length_a 12.7584(8)
_cell_length_b 11.7060(7)
_cell_length_c 13.3452(8)
_cell_measurement_reflns_used 2990
_cell_measurement_temperature 298(2)
_cell_measurement_theta_max 27.0003
_cell_measurement_theta_min 3.9102
_cell_volume 1991.5(2)
_computing_cell_refinement
;
SAINT (Bruker 2004)
;
_computing_data_collection
;
APEX2 (Bruker 2004)
;
_computing_data_reduction
;
SAINT (Bruker 2004)
;
_computing_molecular_graphics
;
ORTEP-3 for Windows (Farrugia, 2012)
;
_computing_publication_material
;
PLATON (Spek, 2009)
;
_computing_structure_refinement
;
SHELXL2016 (Sheldrick, 2015)
;
_computing_structure_solution
;
SHELXS97 (Sheldrick, 2008)
;
_diffrn_ambient_temperature 298(2)
_diffrn_detector_area_resol_mean 6.1049
_diffrn_measured_fraction_theta_full 0.997
_diffrn_measured_fraction_theta_max 0.997
_diffrn_measurement_device_type 'Bruker Xcalibur Sapphire3'
_diffrn_measurement_method '\w scans'
_diffrn_radiation_type MoK\a
_diffrn_radiation_wavelength 0.71073
_diffrn_reflns_av_R_equivalents 0.0237
_diffrn_reflns_av_unetI/netI 0.0123
_diffrn_reflns_limit_h_max 15
_diffrn_reflns_limit_h_min -15
_diffrn_reflns_limit_k_max 14
_diffrn_reflns_limit_k_min -14
_diffrn_reflns_limit_l_max 16
_diffrn_reflns_limit_l_min -16
_diffrn_reflns_number 33823
_diffrn_reflns_theta_full 25.242
_diffrn_reflns_theta_max 26.000
_diffrn_reflns_theta_min 2.779
_diffrn_source 'fine-focus sealed tube'
_exptl_absorpt_coefficient_mu 0.278
_exptl_absorpt_correction_T_max 0.7457
_exptl_absorpt_correction_T_min 0.6990
_exptl_absorpt_correction_type multi-scan
_exptl_absorpt_process_details
;
(SADABS; Bruker, 2004)
;
_exptl_crystal_colour white
_exptl_crystal_density_diffrn 1.236
_exptl_crystal_description block
_exptl_crystal_F_000 800
_exptl_crystal_size_max 0.30
_exptl_crystal_size_mid 0.20
_exptl_crystal_size_min 0.20
_refine_diff_density_max 0.184
_refine_diff_density_min -0.262
_refine_ls_extinction_method none
_refine_ls_goodness_of_fit_ref 1.055
_refine_ls_hydrogen_treatment constr
_refine_ls_matrix_type full
_refine_ls_number_parameters 217
_refine_ls_number_reflns 3912
_refine_ls_number_restraints 0
_refine_ls_restrained_S_all 1.055
_refine_ls_R_factor_all 0.0389
_refine_ls_R_factor_gt 0.0333
_refine_ls_shift/su_max 0.001
_refine_ls_shift/su_mean 0.000
_refine_ls_structure_factor_coef Fsqd
_refine_ls_weighting_details 'w=1/[\s^2^(Fo^2^)+(0.0390P)^2^+0.6361P] where P=(Fo^2^+2Fc^2^)/3'
_refine_ls_weighting_scheme calc
_refine_ls_wR_factor_gt 0.0848
_refine_ls_wR_factor_ref 0.0914
_reflns_number_gt 3464
_reflns_number_total 3912
_reflns_threshold_expression 'I > 2\s(I)'
_cod_data_source_file lh4049sup1.cif
_cod_data_source_block I
_cod_database_code 1552261
_shelx_space_group_comment
;
The symmetry employed for this shelxl refinement is uniquely defined
by the following loop, which should always be used as a source of
symmetry information in preference to the above space-group names.
They are only intended as comments.
;

loop_
_space_group_symop_operation_xyz
'x, y, z'
'-x+1/2, y+1/2, -z+1/2'
'-x, -y, -z'
'x-1/2, -y-1/2, z-1/2'

loop_
_atom_site_type_symbol
_atom_site_label
_atom_site_fract_x
_atom_site_fract_y
_atom_site_fract_z
_atom_site_U_iso_or_equiv
_atom_site_adp_type
_atom_site_calc_flag
_atom_site_occupancy
S S1A 0.36226(4) 0.06485(3) 0.43363(3) 0.05590(14) Uani d 1
S S1B 0.32888(3) 0.37480(3) 1.23730(3) 0.05222(13) Uani d 1
N N3A 0.47697(9) 0.25310(10) 0.65467(9) 0.0424(3) Uani d 1
N N2B 0.23843(10) 0.27542(10) 1.07986(9) 0.0447(3) Uani d 1
H H2B 0.231543 0.342491 1.054142 0.054 Uiso calc 1
N N2A 0.44552(10) 0.15830(10) 0.59824(8) 0.0432(3) Uani d 1
H H2A 0.455647 0.090225 0.620829 0.052 Uiso calc 1
N N1A 0.38303(12) 0.28310(11) 0.48068(10) 0.0567(4) Uani d 1
H H1A1 0.402306 0.337464 0.520658 0.068 Uiso calc 1
H H1A2 0.353446 0.298699 0.423286 0.068 Uiso calc 1
N N3B 0.19979(10) 0.18009(10) 1.02925(9) 0.0459(3) Uani d 1
C C7B 0.12387(13) 0.30010(14) 0.77541(11) 0.0513(4) Uani d 1
H H7B1 0.054775 0.266491 0.765209 0.062 Uiso calc 1
H H7B2 0.120771 0.377224 0.748874 0.062 Uiso calc 1
N N1B 0.30030(12) 0.15393(11) 1.20019(10) 0.0569(4) Uani d 1
H H1B1 0.278309 0.098724 1.162387 0.068 Uiso calc 1
H H1B2 0.330900 0.139585 1.257387 0.068 Uiso calc 1
C C1A 0.39882(11) 0.17595(12) 0.50737(10) 0.0399(3) Uani d 1
C C2B 0.15849(11) 0.19368(12) 0.94109(10) 0.0410(3) Uani d 1
C C3B 0.11911(14) 0.08565(13) 0.89161(12) 0.0533(4) Uani d 1
H H3B1 0.049944 0.099577 0.861264 0.064 Uiso calc 1
H H3B2 0.112277 0.027142 0.942404 0.064 Uiso calc 1
C C4A 0.57595(16) 0.11539(15) 0.89648(12) 0.0619(5) Uani d 1
H H4A1 0.586940 0.035946 0.914709 0.074 Uiso calc 1
H H4A2 0.643974 0.152500 0.899257 0.074 Uiso calc 1
C C8A 0.54954(14) 0.34168(14) 0.79911(12) 0.0549(4) Uani d 1
H H8A1 0.542756 0.406431 0.753965 0.066 Uiso calc 1
H H8A2 0.622996 0.335077 0.819960 0.066 Uiso calc 1
C C7A 0.48644(15) 0.36587(16) 0.89122(13) 0.0659(5) Uani d 1
H H7A1 0.492016 0.446633 0.906777 0.079 Uiso calc 1
H H7A2 0.413189 0.349641 0.874849 0.079 Uiso calc 1
C C2A 0.51753(11) 0.23580(12) 0.74279(10) 0.0395(3) Uani d 1
C C1B 0.28711(11) 0.26050(12) 1.17047(10) 0.0402(3) Uani d 1
C C5B 0.17991(16) 0.10414(16) 0.71256(14) 0.0659(5) Uani d 1
H H5B1 0.109231 0.092553 0.684959 0.079 Uiso calc 1
H H5B2 0.227671 0.069586 0.666594 0.079 Uiso calc 1
C C4B 0.19057(15) 0.04172(15) 0.81164(14) 0.0630(5) Uani d 1
H H4B1 0.262725 0.047682 0.836836 0.076 Uiso calc 1
H H4B2 0.175657 -0.038576 0.800130 0.076 Uiso calc 1
C C8B 0.15023(12) 0.30606(12) 0.88766(11) 0.0443(3) Uani d 1
H H8B1 0.216397 0.346083 0.897653 0.053 Uiso calc 1
H H8B2 0.096817 0.351409 0.918760 0.053 Uiso calc 1
C C3A 0.53213(14) 0.11999(13) 0.78878(11) 0.0506(4) Uani d 1
H H3A1 0.578569 0.076577 0.747354 0.061 Uiso calc 1
H H3A2 0.464727 0.081536 0.786133 0.061 Uiso calc 1
C C6B 0.20140(15) 0.23161(16) 0.71647(13) 0.0619(5) Uani d 1
H H6B1 0.271208 0.243695 0.746025 0.074 Uiso calc 1
H H6B2 0.200863 0.260753 0.648405 0.074 Uiso calc 1
C C5A 0.50865(18) 0.17020(17) 0.97414(13) 0.0726(5) Uani d 1
H H5A1 0.526310 0.136075 1.038862 0.087 Uiso calc 1
H H5A2 0.435772 0.152300 0.957581 0.087 Uiso calc 1
C C6A 0.51947(16) 0.29866(17) 0.98366(13) 0.0650(5) Uani d 1
H H6A1 0.477872 0.324016 1.038739 0.078 Uiso calc 1
H H6A2 0.592196 0.316471 1.001002 0.078 Uiso calc 1

loop_
_atom_site_aniso_label
_atom_site_aniso_U_11
_atom_site_aniso_U_22
_atom_site_aniso_U_33
_atom_site_aniso_U_12
_atom_site_aniso_U_13
_atom_site_aniso_U_23
S1A 0.0894(3) 0.0358(2) 0.0411(2) -0.00783(18) -0.01484(19) -0.00011(15)
S1B 0.0670(3) 0.0429(2) 0.0457(2) -0.00184(17) -0.01074(18) -0.00288(16)
N3A 0.0522(7) 0.0365(6) 0.0382(6) -0.0023(5) -0.0011(5) -0.0036(5)
N2B 0.0599(7) 0.0347(6) 0.0388(6) 0.0003(5) -0.0047(5) -0.0003(5)
N2A 0.0606(7) 0.0334(6) 0.0351(6) 0.0012(5) -0.0041(5) -0.0021(5)
N1A 0.0874(10) 0.0363(6) 0.0451(7) 0.0066(6) -0.0151(7) -0.0027(5)
N3B 0.0592(7) 0.0351(6) 0.0429(6) -0.0019(5) -0.0027(5) -0.0015(5)
C7B 0.0589(9) 0.0437(8) 0.0503(8) -0.0043(7) -0.0118(7) 0.0072(7)
N1B 0.0825(10) 0.0411(7) 0.0458(7) 0.0054(7) -0.0131(7) 0.0013(6)
C1A 0.0468(7) 0.0375(7) 0.0355(7) 0.0004(6) 0.0023(5) -0.0010(5)
C2B 0.0468(7) 0.0352(7) 0.0411(7) -0.0018(6) 0.0018(6) -0.0016(6)
C3B 0.0709(10) 0.0354(7) 0.0530(9) -0.0098(7) -0.0072(8) 0.0003(7)
C4A 0.0868(12) 0.0516(9) 0.0463(9) 0.0098(9) -0.0095(8) 0.0046(7)
C8A 0.0733(11) 0.0415(8) 0.0488(8) -0.0128(7) -0.0122(8) -0.0004(7)
C7A 0.0771(12) 0.0584(10) 0.0608(10) 0.0140(9) -0.0154(9) -0.0240(8)
C2A 0.0417(7) 0.0388(7) 0.0380(7) -0.0023(6) 0.0020(5) -0.0028(6)
C1B 0.0425(7) 0.0407(7) 0.0376(7) 0.0034(6) 0.0035(5) -0.0002(6)
C5B 0.0755(12) 0.0659(11) 0.0566(10) -0.0118(9) 0.0078(9) -0.0245(9)
C4B 0.0680(11) 0.0459(9) 0.0738(11) 0.0080(8) -0.0148(9) -0.0209(8)
C8B 0.0537(8) 0.0343(7) 0.0449(8) -0.0003(6) 0.0017(6) -0.0022(6)
C3A 0.0690(10) 0.0407(8) 0.0417(8) 0.0039(7) -0.0029(7) -0.0030(6)
C6B 0.0734(11) 0.0675(11) 0.0453(8) -0.0214(9) 0.0077(8) -0.0101(8)
C5A 0.0998(15) 0.0739(13) 0.0446(9) -0.0177(11) 0.0110(9) -0.0009(9)
C6A 0.0768(12) 0.0725(12) 0.0460(9) -0.0025(9) 0.0047(8) -0.0177(8)

loop_
_atom_type_symbol
_atom_type_description
_atom_type_scat_dispersion_real
_atom_type_scat_dispersion_imag
_atom_type_scat_source
C C 0.0033 0.0016 'International Tables Vol C Tables 4.2.6.8 and 6.1.1.4'
H H 0.0000 0.0000 'International Tables Vol C Tables 4.2.6.8 and 6.1.1.4'
N N 0.0061 0.0033 'International Tables Vol C Tables 4.2.6.8 and 6.1.1.4'
S S 0.1246 0.1234 'International Tables Vol C Tables 4.2.6.8 and 6.1.1.4'

loop_
_geom_angle_atom_site_label_1
_geom_angle_atom_site_label_2
_geom_angle_atom_site_label_3
_geom_angle
C2A N3A N2A 117.89(12)
C1B N2B N3B 118.37(12)
C1B N2B H2B 120.8
N3B N2B H2B 120.8
C1A N2A N3A 118.25(11)
C1A N2A H2A 120.9
N3A N2A H2A 120.9
C1A N1A H1A1 120.0
C1A N1A H1A2 120.0
H1A1 N1A H1A2 120.0
C2B N3B N2B 118.27(12)
C6B C7B C8B 114.26(13)
C6B C7B H7B1 108.7
C8B C7B H7B1 108.7
C6B C7B H7B2 108.7
C8B C7B H7B2 108.7
H7B1 C7B H7B2 107.6
C1B N1B H1B1 120.0
C1B N1B H1B2 120.0
H1B1 N1B H1B2 120.0
N1A C1A N2A 116.57(12)
N1A C1A S1A 122.76(11)
N2A C1A S1A 120.67(10)
N3B C2B C8B 124.43(13)
N3B C2B C3B 114.67(13)
C8B C2B C3B 120.89(12)
C2B C3B C4B 113.17(14)
C2B C3B H3B1 108.9
C4B C3B H3B1 108.9
C2B C3B H3B2 108.9
C4B C3B H3B2 108.9
H3B1 C3B H3B2 107.8
C5A C4A C3A 115.73(16)
C5A C4A H4A1 108.3
C3A C4A H4A1 108.3
C5A C4A H4A2 108.3
C3A C4A H4A2 108.3
H4A1 C4A H4A2 107.4
C2A C8A C7A 114.62(14)
C2A C8A H8A1 108.6
C7A C8A H8A1 108.6
C2A C8A H8A2 108.6
C7A C8A H8A2 108.6
H8A1 C8A H8A2 107.6
C6A C7A C8A 115.06(15)
C6A C7A H7A1 108.5
C8A C7A H7A1 108.5
C6A C7A H7A2 108.5
C8A C7A H7A2 108.5
H7A1 C7A H7A2 107.5
N3A C2A C3A 123.94(12)
N3A C2A C8A 114.94(13)
C3A C2A C8A 121.12(12)
N1B C1B N2B 116.18(13)
N1B C1B S1B 124.00(11)
N2B C1B S1B 119.81(11)
C4B C5B C6B 115.80(14)
C4B C5B H5B1 108.3
C6B C5B H5B1 108.3
C4B C5B H5B2 108.3
C6B C5B H5B2 108.3
H5B1 C5B H5B2 107.4
C5B C4B C3B 114.50(14)
C5B C4B H4B1 108.6
C3B C4B H4B1 108.6
C5B C4B H4B2 108.6
C3B C4B H4B2 108.6
H4B1 C4B H4B2 107.6
C2B C8B C7B 115.87(12)
C2B C8B H8B1 108.3
C7B C8B H8B1 108.3
C2B C8B H8B2 108.3
C7B C8B H8B2 108.3
H8B1 C8B H8B2 107.4
C2A C3A C4A 117.02(13)
C2A C3A H3A1 108.0
C4A C3A H3A1 108.0
C2A C3A H3A2 108.0
C4A C3A H3A2 108.0
H3A1 C3A H3A2 107.3
C7B C6B C5B 114.63(15)
C7B C6B H6B1 108.6
C5B C6B H6B1 108.6
C7B C6B H6B2 108.6
C5B C6B H6B2 108.6
H6B1 C6B H6B2 107.6
C4A C5A C6A 115.19(16)
C4A C5A H5A1 108.5
C6A C5A H5A1 108.5
C4A C5A H5A2 108.5
C6A C5A H5A2 108.5
H5A1 C5A H5A2 107.5
C7A C6A C5A 115.30(15)
C7A C6A H6A1 108.5
C5A C6A H6A1 108.5
C7A C6A H6A2 108.5
C5A C6A H6A2 108.5
H6A1 C6A H6A2 107.5

loop_
_geom_bond_atom_site_label_1
_geom_bond_atom_site_label_2
_geom_bond_distance
S1A C1A 1.6855(14)
S1B C1B 1.6828(14)
N3A C2A 1.2820(18)
N3A N2A 1.3913(16)
N2B C1B 1.3486(18)
N2B N3B 1.3850(16)
N2B H2B 0.8600
N2A C1A 1.3456(17)
N2A H2A 0.8600
N1A C1A 1.3173(18)
N1A H1A1 0.8600
N1A H1A2 0.8600
N3B C2B 1.2798(18)
C7B C6B 1.517(2)
C7B C8B 1.524(2)
C7B H7B1 0.9700
C7B H7B2 0.9700
N1B C1B 1.3178(19)
N1B H1B1 0.8600
N1B H1B2 0.8600
C2B C8B 1.4981(19)
C2B C3B 1.5038(19)
C3B C4B 1.521(2)
C3B H3B1 0.9700
C3B H3B2 0.9700
C4A C5A 1.515(3)
C4A C3A 1.522(2)
C4A H4A1 0.9700
C4A H4A2 0.9700
C8A C2A 1.4978(19)
C8A C7A 1.522(3)
C8A H8A1 0.9700
C8A H8A2 0.9700
C7A C6A 1.509(3)
C7A H7A1 0.9700
C7A H7A2 0.9700
C2A C3A 1.497(2)
C5B C4B 1.512(3)
C5B C6B 1.518(3)
C5B H5B1 0.9700
C5B H5B2 0.9700
C4B H4B1 0.9700
C4B H4B2 0.9700
C8B H8B1 0.9700
C8B H8B2 0.9700
C3A H3A1 0.9700
C3A H3A2 0.9700
C6B H6B1 0.9700
C6B H6B2 0.9700
C5A C6A 1.515(3)
C5A H5A1 0.9700
C5A H5A2 0.9700
C6A H6A1 0.9700
C6A H6A2 0.9700

loop_
_geom_hbond_atom_site_label_D
_geom_hbond_atom_site_label_H
_geom_hbond_atom_site_label_A
_geom_hbond_site_symmetry_A
_geom_hbond_distance_DH
_geom_hbond_distance_HA
_geom_hbond_distance_DA
_geom_hbond_angle_DHA
_geom_hbond_publ_flag
N1A H1A1 N3A 1_555 0.86 2.22 2.5943(2) 106 y
N1B H1B1 N3B 1_555 0.86 2.22 2.5904(2) 106 y
N1A H1A2 S1B 1_554 0.86 2.64 3.4642(2) 160 y
N1B H1B2 S1A 1_556 0.86 2.53 3.3499(2) 161 y
N2B H2B S1A 2_556 0.86 2.87 3.6254(2) 147 y

loop_
_geom_torsion_atom_site_label_1
_geom_torsion_atom_site_label_2
_geom_torsion_atom_site_label_3
_geom_torsion_atom_site_label_4
_geom_torsion
C2A N3A N2A C1A 177.23(13)
C1B N2B N3B C2B -176.42(13)
N3A N2A C1A N1A -2.5(2)
N3A N2A C1A S1A 178.06(10)
N2B N3B C2B C8B 0.9(2)
N2B N3B C2B C3B 179.74(13)
N3B C2B C3B C4B -104.03(16)
C8B C2B C3B C4B 74.84(18)
C2A C8A C7A C6A 80.50(19)
N2A N3A C2A C3A -0.6(2)
N2A N3A C2A C8A 179.98(12)
C7A C8A C2A N3A 113.48(16)
C7A C8A C2A C3A -66.0(2)
N3B N2B C1B N1B 4.7(2)
N3B N2B C1B S1B -176.43(10)
C6B C5B C4B C3B 58.8(2)
C2B C3B C4B C5B -78.37(18)
N3B C2B C8B C7B 165.36(14)
C3B C2B C8B C7B -13.4(2)
C6B C7B C8B C2B -58.26(18)
N3A C2A C3A C4A -176.63(15)
C8A C2A C3A C4A 2.8(2)
C5A C4A C3A C2A 62.9(2)
C8B C7B C6B C5B 85.86(19)
C4B C5B C6B C7B -65.3(2)
C3A C4A C5A C6A -82.1(2)
C8A C7A C6A C5A -62.0(2)
C4A C5A C6A C7A 62.9(2)

_cod_database_fobs_code 1552261
